data_1549037
loop_
_publ_author_name
'Ramli, Youssef'
'El Bakri, Youness'
'El Ghayati, L'houssaine'
'Essassi, El Mokhtar'
'Mague, Joel T.'

_publ_section_title
;
 1-Benzyl-3-methylquinoxalin-2(1<i>H</i>)-one
;
_journal_coeditor_code SJ4167
_journal_issue 3
_journal_name_full IUCrData
_journal_page_first x180390
_journal_paper_doi 10.1107/S2414314618003905
_journal_volume 3
_journal_year 2018
_chemical_formula_iupac 'C16 H14 N2 O'
_chemical_formula_moiety 'C16 H14 N2 O'
_chemical_formula_sum 'C16 H14 N2 O'
_chemical_formula_weight 250.29
_chemical_name_systematic
;
1-Benzyl-3-methyl-quinoxalin-2(1<i>H</i>)-one
;
_space_group_crystal_system triclinic
_space_group_IT_number 2
_space_group_name_Hall '-P 1'
_space_group_name_H-M_alt 'P -1'
_symmetry_space_group_name_Hall '-P 1'
_symmetry_space_group_name_H-M 'P -1'
_atom_sites_solution_hydrogens difmap
_atom_sites_solution_primary direct
_atom_sites_solution_secondary difmap
_audit_creation_method SHELXL-2016/6
_cell_angle_alpha 118.2260(10)
_cell_angle_beta 100.0420(10)
_cell_angle_gamma 92.2940(10)
_cell_formula_units_Z 6
_cell_length_a 7.3502(4)
_cell_length_b 17.3508(10)
_cell_length_c 17.9449(10)
_cell_measurement_reflns_used 9979
_cell_measurement_temperature 100(2)
_cell_measurement_theta_max 28.3445
_cell_measurement_theta_min 2.2995
_cell_volume 1965.63(19)
_computing_cell_refinement
;
<i>SAINT</i> (Bruker, 2016)
;
_computing_data_collection
;
<i>APEX3</i> (Bruker, 2016)
;
_computing_data_reduction
;
<i>SAINT</i> (Bruker, 2016)
;
_computing_molecular_graphics
;
<i>DIAMOND</i> (Brandenburg & Putz, 2012)
;
_computing_publication_material
;
<i>SHELXTL</i> (Sheldrick, 2008)
;
_computing_structure_refinement
;
<i>SHELXL2016</i> (Sheldrick, 2015<i>b</i>)
;
_computing_structure_solution
;
<i>SHELXT</i> (Sheldrick, 2015<i>a</i>)
;
_diffrn_ambient_temperature 100(2)
_diffrn_detector_area_resol_mean 8.3333
_diffrn_measured_fraction_theta_full 0.992
_diffrn_measured_fraction_theta_max 0.992
_diffrn_measurement_device_type 'Bruker SMART APEX CCD'
_diffrn_measurement_method '\f and \w scans'
_diffrn_radiation_monochromator graphite
_diffrn_radiation_type MoK\a
_diffrn_radiation_wavelength 0.71073
_diffrn_reflns_av_R_equivalents 0.0318
_diffrn_reflns_limit_h_max 9
_diffrn_reflns_limit_h_min -9
_diffrn_reflns_limit_k_max 23
_diffrn_reflns_limit_k_min -23
_diffrn_reflns_limit_l_max 23
_diffrn_reflns_limit_l_min -23
_diffrn_reflns_number 36858
_diffrn_reflns_theta_full 28.369
_diffrn_reflns_theta_max 28.369
_diffrn_reflns_theta_min 2.299
_exptl_absorpt_coefficient_mu 0.081
_exptl_absorpt_correction_T_max 0.98
_exptl_absorpt_correction_T_min 0.88
_exptl_absorpt_correction_type multi-scan
_exptl_absorpt_process_details
;
(<i>SADABS</i>; Bruker, 2016)
;
_exptl_crystal_colour colourless
_exptl_crystal_density_diffrn 1.269
_exptl_crystal_density_method 'not measured'
_exptl_crystal_description block
_exptl_crystal_F_000 792
_exptl_crystal_size_max 0.333
_exptl_crystal_size_mid 0.272
_exptl_crystal_size_min 0.244
_refine_diff_density_max 0.401
_refine_diff_density_min -0.188
_refine_ls_extinction_method none
_refine_ls_goodness_of_fit_ref 1.043
_refine_ls_hydrogen_treatment refall
_refine_ls_matrix_type full
_refine_ls_number_parameters 682
_refine_ls_number_reflns 9752
_refine_ls_number_restraints 0
_refine_ls_restrained_S_all 1.043
_refine_ls_R_factor_all 0.0584
_refine_ls_R_factor_gt 0.0446
_refine_ls_shift/su_max 0.000
_refine_ls_shift/su_mean 0.000
_refine_ls_structure_factor_coef Fsqd
_refine_ls_weighting_details 'w=1/[\s^2^(Fo^2^)+(0.0790P)^2^] where P=(Fo^2^+2Fc^2^)/3'
_refine_ls_weighting_scheme calc
_refine_ls_wR_factor_gt 0.1178
_refine_ls_wR_factor_ref 0.1241
_reflns_number_gt 7343
_reflns_number_total 9752
_reflns_threshold_expression 'I > 2\s(I)'
_cod_data_source_file sj4167sup1.cif
_cod_data_source_block I
_cod_database_code 1549037
_shelx_space_group_comment
;
The symmetry employed for this shelxl refinement is uniquely defined
by the following loop, which should always be used as a source of
symmetry information in preference to the above space-group names.
They are only intended as comments.
;
_shelx_estimated_absorpt_t_min 0.974
_shelx_estimated_absorpt_t_max 0.981

loop_
_space_group_symop_operation_xyz
'x, y, z'
'-x, -y, -z'

loop_
_atom_site_type_symbol
_atom_site_label
_atom_site_fract_x
_atom_site_fract_y
_atom_site_fract_z
_atom_site_U_iso_or_equiv
_atom_site_adp_type
_atom_site_calc_flag
_atom_site_occupancy
O O1 0.25912(12) 0.20951(5) 0.59094(5) 0.0277(2) Uani d 1
N N1 0.21470(13) -0.00884(6) 0.56016(6) 0.0194(2) Uani d 1
N N2 0.29459(13) 0.08246(6) 0.47301(6) 0.0195(2) Uani d 1
C C1 0.28682(15) -0.00957(7) 0.43184(7) 0.0179(2) Uani d 1
C C2 0.31828(16) -0.05831(8) 0.34823(7) 0.0215(2) Uani d 1
H H2 0.3438(19) -0.0299(8) 0.3147(9) 0.029(4) Uiso d 1
C C3 0.31140(16) -0.14907(8) 0.31127(7) 0.0237(2) Uani d 1
H H3 0.3302(18) -0.1825(8) 0.2505(8) 0.026(3) Uiso d 1
C C4 0.27393(16) -0.19281(7) 0.35604(7) 0.0233(2) Uani d 1
H H4 0.2685(18) -0.2559(9) 0.3295(8) 0.025(3) Uiso d 1
C C5 0.23991(16) -0.14547(7) 0.43800(7) 0.0208(2) Uani d 1
H H5 0.2113(19) -0.1747(9) 0.4715(9) 0.029(3) Uiso d 1
C C6 0.24551(15) -0.05360(7) 0.47658(7) 0.0184(2) Uani d 1
C C7 0.22057(15) 0.07611(7) 0.59656(7) 0.0189(2) Uani d 1
C C8 0.25818(15) 0.12892(7) 0.55450(7) 0.0202(2) Uani d 1
C C9 0.19308(18) 0.12631(8) 0.68734(8) 0.0245(3) Uani d 1
H H9A 0.306(3) 0.1689(10) 0.7257(11) 0.053(5) Uiso d 1
H H9B 0.168(2) 0.0877(10) 0.7109(10) 0.038(4) Uiso d 1
H H9C 0.089(2) 0.1611(10) 0.6900(10) 0.050(5) Uiso d 1
C C10 0.35018(17) 0.13201(8) 0.43105(8) 0.0236(2) Uani d 1
H H10A 0.4637(19) 0.1114(8) 0.4100(8) 0.026(3) Uiso d 1
H H10B 0.3824(19) 0.1958(9) 0.4787(9) 0.027(3) Uiso d 1
C C11 0.20033(17) 0.12470(7) 0.35751(7) 0.0217(2) Uani d 1
C C12 0.25335(19) 0.14397(8) 0.29634(8) 0.0269(3) Uani d 1
H H12 0.388(2) 0.1614(9) 0.3015(9) 0.031(4) Uiso d 1
C C13 0.1197(2) 0.14019(8) 0.22947(8) 0.0309(3) Uani d 1
H H13 0.157(2) 0.1535(10) 0.1877(10) 0.042(4) Uiso d 1
C C14 -0.0673(2) 0.11708(8) 0.22232(8) 0.0310(3) Uani d 1
H H14 -0.1662(19) 0.1130(9) 0.1739(9) 0.030(4) Uiso d 1
C C15 -0.12054(19) 0.09877(8) 0.28310(8) 0.0299(3) Uani d 1
H H15 -0.256(2) 0.0797(9) 0.2770(10) 0.039(4) Uiso d 1
C C16 0.01263(17) 0.10252(8) 0.35061(8) 0.0250(3) Uani d 1
H H16 -0.0264(19) 0.0896(9) 0.3916(9) 0.031(4) Uiso d 1
O O2 0.83756(12) 0.44828(6) 0.14776(5) 0.0288(2) Uani d 1
N N3 0.82391(13) 0.56950(6) 0.03367(6) 0.0203(2) Uani d 1
N N4 0.68101(13) 0.40490(6) 0.00926(6) 0.0183(2) Uani d 1
C C17 0.64388(15) 0.42244(7) -0.05980(7) 0.0166(2) Uani d 1
C C18 0.53684(15) 0.36034(7) -0.14181(7) 0.0203(2) Uani d 1
H H18 0.4877(19) 0.3022(9) -0.1507(8) 0.029(4) Uiso d 1
C C19 0.50247(16) 0.38126(8) -0.20784(7) 0.0226(2) Uani d 1
H H19 0.4289(19) 0.3372(9) -0.2623(9) 0.027(3) Uiso d 1
C C20 0.57138(16) 0.46423(8) -0.19377(7) 0.0233(2) Uani d 1
H H20 0.5407(19) 0.4772(8) -0.2406(9) 0.029(4) Uiso d 1
C C21 0.67822(17) 0.52534(8) -0.11371(7) 0.0219(2) Uani d 1
H H21 0.7310(19) 0.5837(9) -0.1041(8) 0.026(3) Uiso d 1
C C22 0.71649(15) 0.50512(7) -0.04612(7) 0.0176(2) Uani d 1
C C23 0.86029(15) 0.55100(7) 0.09630(7) 0.0200(2) Uani d 1
C C24 0.79521(15) 0.46502(7) 0.08829(7) 0.0197(2) Uani d 1
C C25 0.97279(18) 0.61937(8) 0.18262(8) 0.0258(3) Uani d 1
H H25A 0.900(2) 0.6396(9) 0.2251(9) 0.036(4) Uiso d 1
H H25B 1.013(2) 0.6728(10) 0.1804(10) 0.045(4) Uiso d 1
H H25C 1.077(2) 0.5944(10) 0.2035(10) 0.044(4) Uiso d 1
C C26 0.59944(17) 0.32168(7) -0.00011(8) 0.0223(2) Uani d 1
H H26A 0.605(2) 0.3317(9) 0.0589(10) 0.033(4) Uiso d 1
H H26B 0.4654(19) 0.3103(8) -0.0276(8) 0.023(3) Uiso d 1
C C27 0.69508(17) 0.24355(7) -0.05122(7) 0.0215(2) Uani d 1
C C28 0.87161(17) 0.25453(8) -0.06534(7) 0.0231(2) Uani d 1
H H28 0.9364(19) 0.3148(9) -0.0435(8) 0.026(3) Uiso d 1
C C29 0.95776(19) 0.18102(8) -0.10981(7) 0.0273(3) Uani d 1
H H29 1.083(2) 0.1914(9) -0.1200(9) 0.033(4) Uiso d 1
C C30 0.8698(2) 0.09670(8) -0.13975(8) 0.0329(3) Uani d 1
H H30 0.932(2) 0.0436(9) -0.1720(9) 0.038(4) Uiso d 1
C C31 0.6934(2) 0.08534(9) -0.12627(9) 0.0385(3) Uani d 1
H H31 0.634(2) 0.0259(11) -0.1465(10) 0.051(5) Uiso d 1
C C32 0.6049(2) 0.15839(8) -0.08264(9) 0.0327(3) Uani d 1
H H32 0.478(2) 0.1501(10) -0.0735(10) 0.045(4) Uiso d 1
O O3 0.64780(13) 0.26946(5) 0.40946(6) 0.0306(2) Uani d 1
N N5 0.76117(13) 0.49974(6) 0.55516(6) 0.0207(2) Uani d 1
N N6 0.71477(13) 0.37944(6) 0.37836(6) 0.0201(2) Uani d 1
C C33 0.75948(15) 0.46950(7) 0.40722(7) 0.0191(2) Uani d 1
C C34 0.78126(16) 0.50245(8) 0.35079(8) 0.0242(2) Uani d 1
H H34 0.7675(19) 0.4622(9) 0.2889(9) 0.029(3) Uiso d 1
C C35 0.82796(17) 0.59192(9) 0.38409(9) 0.0279(3) Uani d 1
H H35 0.8423(19) 0.6146(9) 0.3469(9) 0.029(3) Uiso d 1
C C36 0.85515(17) 0.65104(8) 0.47278(9) 0.0281(3) Uani d 1
H H36 0.891(2) 0.7136(9) 0.4944(9) 0.033(4) Uiso d 1
C C37 0.83184(17) 0.61908(8) 0.52814(8) 0.0234(2) Uani d 1
H H37 0.8481(19) 0.6572(9) 0.5903(9) 0.029(3) Uiso d 1
C C38 0.78320(15) 0.52840(7) 0.49630(7) 0.0195(2) Uani d 1
C C39 0.71728(16) 0.41640(7) 0.52664(7) 0.0211(2) Uani d 1
C C40 0.68970(16) 0.34819(7) 0.43423(7) 0.0215(2) Uani d 1
C C41 0.6911(2) 0.38403(9) 0.58826(9) 0.0291(3) Uani d 1
H H41A 0.762(2) 0.3343(10) 0.5804(10) 0.041(4) Uiso d 1
H H41B 0.559(2) 0.3606(10) 0.5773(10) 0.048(4) Uiso d 1
H H41C 0.732(2) 0.4319(10) 0.6481(11) 0.045(4) Uiso d 1
C C42 0.69186(17) 0.31401(8) 0.28656(7) 0.0252(3) Uani d 1
H H42A 0.7162(18) 0.2580(9) 0.2844(8) 0.027(3) Uiso d 1
H H42B 0.788(2) 0.3291(8) 0.2620(9) 0.029(4) Uiso d 1
C C43 0.50068(16) 0.30338(7) 0.23189(7) 0.0211(2) Uani d 1
C C44 0.36495(17) 0.35469(8) 0.26581(8) 0.0236(2) Uani d 1
H H44 0.3899(18) 0.3989(9) 0.3280(9) 0.026(3) Uiso d 1
C C45 0.19109(18) 0.34284(8) 0.21381(9) 0.0279(3) Uani d 1
H H45 0.095(2) 0.3820(9) 0.2385(9) 0.037(4) Uiso d 1
C C46 0.14965(19) 0.27846(9) 0.12749(8) 0.0309(3) Uani d 1
H H46 0.030(2) 0.2697(9) 0.0929(9) 0.036(4) Uiso d 1
C C47 0.2840(2) 0.22663(9) 0.09300(8) 0.0328(3) Uani d 1
H H47 0.257(2) 0.1820(10) 0.0335(11) 0.044(4) Uiso d 1
C C48 0.45847(18) 0.23918(8) 0.14456(8) 0.0269(3) Uani d 1
H H48 0.551(2) 0.2010(9) 0.1180(9) 0.030(4) Uiso d 1

loop_
_atom_site_aniso_label
_atom_site_aniso_U_11
_atom_site_aniso_U_22
_atom_site_aniso_U_33
_atom_site_aniso_U_12
_atom_site_aniso_U_13
_atom_site_aniso_U_23
O1 0.0357(5) 0.0181(4) 0.0258(4) 0.0043(3) 0.0032(4) 0.0090(3)
N1 0.0185(5) 0.0203(4) 0.0177(4) 0.0015(4) 0.0023(4) 0.0086(4)
N2 0.0207(5) 0.0179(4) 0.0193(5) 0.0004(4) 0.0020(4) 0.0095(4)
C1 0.0136(5) 0.0195(5) 0.0188(5) 0.0011(4) 0.0005(4) 0.0089(4)
C2 0.0182(6) 0.0264(6) 0.0198(5) 0.0021(4) 0.0026(4) 0.0118(5)
C3 0.0178(6) 0.0274(6) 0.0178(5) 0.0050(5) 0.0017(4) 0.0052(5)
C4 0.0205(6) 0.0183(5) 0.0232(6) 0.0036(4) -0.0008(5) 0.0056(5)
C5 0.0173(6) 0.0200(5) 0.0228(6) 0.0005(4) -0.0010(4) 0.0105(5)
C6 0.0143(5) 0.0204(5) 0.0181(5) 0.0015(4) 0.0002(4) 0.0086(4)
C7 0.0137(5) 0.0223(5) 0.0180(5) 0.0013(4) -0.0003(4) 0.0092(4)
C8 0.0181(6) 0.0195(5) 0.0196(5) 0.0022(4) -0.0009(4) 0.0085(4)
C9 0.0254(7) 0.0255(6) 0.0194(6) 0.0038(5) 0.0036(5) 0.0088(5)
C10 0.0243(6) 0.0242(6) 0.0245(6) -0.0013(5) 0.0032(5) 0.0147(5)
C11 0.0277(6) 0.0157(5) 0.0209(5) 0.0034(4) 0.0051(5) 0.0084(4)
C12 0.0335(7) 0.0221(6) 0.0275(6) 0.0002(5) 0.0078(5) 0.0138(5)
C13 0.0472(9) 0.0239(6) 0.0268(6) 0.0059(5) 0.0083(6) 0.0163(5)
C14 0.0415(8) 0.0260(6) 0.0249(6) 0.0135(5) 0.0029(6) 0.0128(5)
C15 0.0276(7) 0.0318(6) 0.0299(7) 0.0099(5) 0.0062(5) 0.0145(5)
C16 0.0276(7) 0.0263(6) 0.0247(6) 0.0063(5) 0.0079(5) 0.0144(5)
O2 0.0324(5) 0.0361(5) 0.0211(4) 0.0093(4) 0.0047(4) 0.0165(4)
N3 0.0183(5) 0.0192(4) 0.0191(5) 0.0026(4) 0.0053(4) 0.0056(4)
N4 0.0203(5) 0.0179(4) 0.0161(4) 0.0033(4) 0.0042(4) 0.0077(4)
C17 0.0152(5) 0.0195(5) 0.0158(5) 0.0057(4) 0.0057(4) 0.0081(4)
C18 0.0180(6) 0.0204(5) 0.0190(5) 0.0032(4) 0.0044(4) 0.0065(4)
C19 0.0177(6) 0.0282(6) 0.0168(5) 0.0067(5) 0.0031(4) 0.0070(5)
C20 0.0228(6) 0.0328(6) 0.0197(5) 0.0122(5) 0.0082(5) 0.0153(5)
C21 0.0236(6) 0.0233(5) 0.0237(6) 0.0079(5) 0.0102(5) 0.0134(5)
C22 0.0157(5) 0.0185(5) 0.0167(5) 0.0040(4) 0.0057(4) 0.0062(4)
C23 0.0167(5) 0.0225(5) 0.0174(5) 0.0050(4) 0.0058(4) 0.0062(4)
C24 0.0171(5) 0.0245(5) 0.0164(5) 0.0070(4) 0.0051(4) 0.0084(4)
C25 0.0223(6) 0.0268(6) 0.0185(6) 0.0013(5) 0.0028(5) 0.0041(5)
C26 0.0264(7) 0.0195(5) 0.0226(6) 0.0040(5) 0.0094(5) 0.0103(5)
C27 0.0299(6) 0.0192(5) 0.0164(5) 0.0055(4) 0.0054(5) 0.0093(4)
C28 0.0272(6) 0.0240(6) 0.0166(5) 0.0055(5) 0.0015(5) 0.0096(5)
C29 0.0299(7) 0.0319(6) 0.0176(5) 0.0109(5) 0.0031(5) 0.0104(5)
C30 0.0489(9) 0.0250(6) 0.0248(6) 0.0157(6) 0.0091(6) 0.0111(5)
C31 0.0591(10) 0.0203(6) 0.0363(8) 0.0065(6) 0.0166(7) 0.0121(6)
C32 0.0421(8) 0.0249(6) 0.0330(7) 0.0035(6) 0.0138(6) 0.0139(5)
O3 0.0319(5) 0.0207(4) 0.0352(5) -0.0005(4) 0.0054(4) 0.0114(4)
N5 0.0208(5) 0.0230(5) 0.0196(5) 0.0052(4) 0.0055(4) 0.0108(4)
N6 0.0197(5) 0.0198(4) 0.0176(5) 0.0036(4) 0.0036(4) 0.0067(4)
C33 0.0153(5) 0.0213(5) 0.0206(5) 0.0043(4) 0.0026(4) 0.0105(4)
C34 0.0185(6) 0.0355(6) 0.0218(6) 0.0048(5) 0.0022(5) 0.0171(5)
C35 0.0216(6) 0.0387(7) 0.0359(7) 0.0055(5) 0.0035(5) 0.0289(6)
C36 0.0236(6) 0.0241(6) 0.0399(7) 0.0044(5) 0.0025(5) 0.0197(6)
C37 0.0217(6) 0.0217(5) 0.0250(6) 0.0053(4) 0.0034(5) 0.0103(5)
C38 0.0165(5) 0.0221(5) 0.0210(5) 0.0051(4) 0.0043(4) 0.0112(5)
C39 0.0179(6) 0.0247(5) 0.0228(6) 0.0045(4) 0.0057(4) 0.0128(5)
C40 0.0183(6) 0.0219(5) 0.0240(6) 0.0031(4) 0.0034(4) 0.0112(5)
C41 0.0318(7) 0.0330(7) 0.0300(7) 0.0032(6) 0.0115(6) 0.0198(6)
C42 0.0236(6) 0.0261(6) 0.0191(6) 0.0071(5) 0.0054(5) 0.0051(5)
C43 0.0235(6) 0.0213(5) 0.0189(5) 0.0009(4) 0.0040(4) 0.0105(4)
C44 0.0241(6) 0.0228(5) 0.0232(6) 0.0014(5) 0.0048(5) 0.0108(5)
C45 0.0236(6) 0.0321(6) 0.0366(7) 0.0031(5) 0.0058(5) 0.0240(6)
C46 0.0265(7) 0.0415(7) 0.0311(7) -0.0056(6) -0.0038(6) 0.0269(6)
C47 0.0394(8) 0.0381(7) 0.0183(6) -0.0062(6) 0.0004(5) 0.0146(6)
C48 0.0332(7) 0.0276(6) 0.0206(6) 0.0016(5) 0.0083(5) 0.0116(5)

loop_
_atom_type_symbol
_atom_type_description
_atom_type_scat_dispersion_real
_atom_type_scat_dispersion_imag
_atom_type_scat_source
C C 0.0033 0.0016 'International Tables Vol C Tables 4.2.6.8 and 6.1.1.4'
H H 0.0000 0.0000 'International Tables Vol C Tables 4.2.6.8 and 6.1.1.4'
N N 0.0061 0.0033 'International Tables Vol C Tables 4.2.6.8 and 6.1.1.4'
O O 0.0106 0.0060 'International Tables Vol C Tables 4.2.6.8 and 6.1.1.4'

loop_
_geom_angle_atom_site_label_1
_geom_angle_atom_site_label_2
_geom_angle_atom_site_label_3
_geom_angle
C7 N1 C6 118.37(10)
C8 N2 C1 121.26(9)
C8 N2 C10 118.54(9)
C1 N2 C10 120.15(9)
C2 C1 N2 122.24(10)
C2 C1 C6 119.46(10)
N2 C1 C6 118.30(9)
C3 C2 C1 119.68(11)
C3 C2 H2 118.8(8)
C1 C2 H2 121.5(8)
C2 C3 C4 121.05(11)
C2 C3 H3 117.9(7)
C4 C3 H3 121.1(7)
C5 C4 C3 119.69(10)
C5 C4 H4 120.1(8)
C3 C4 H4 120.2(8)
C4 C5 C6 120.25(11)
C4 C5 H5 121.8(8)
C6 C5 H5 118.0(8)
N1 C6 C5 117.89(10)
N1 C6 C1 122.23(9)
C5 C6 C1 119.85(10)
N1 C7 C8 123.90(10)
N1 C7 C9 119.56(10)
C8 C7 C9 116.53(10)
O1 C8 N2 122.39(10)
O1 C8 C7 121.74(10)
N2 C8 C7 115.87(9)
C7 C9 H9A 110.1(10)
C7 C9 H9B 112.4(9)
H9A C9 H9B 108.1(13)
C7 C9 H9C 110.8(9)
H9A C9 H9C 106.8(13)
H9B C9 H9C 108.4(13)
N2 C10 C11 114.25(10)
N2 C10 H10A 108.4(8)
C11 C10 H10A 110.1(8)
N2 C10 H10B 105.3(8)
C11 C10 H10B 109.8(8)
H10A C10 H10B 108.7(11)
C16 C11 C12 119.09(11)
C16 C11 C10 122.22(11)
C12 C11 C10 118.65(11)
C13 C12 C11 120.27(13)
C13 C12 H12 120.0(8)
C11 C12 H12 119.7(8)
C14 C13 C12 120.42(12)
C14 C13 H13 119.9(9)
C12 C13 H13 119.7(10)
C15 C14 C13 119.52(12)
C15 C14 H14 118.7(8)
C13 C14 H14 121.8(8)
C14 C15 C16 120.50(13)
C14 C15 H15 119.9(9)
C16 C15 H15 119.5(9)
C11 C16 C15 120.20(12)
C11 C16 H16 120.5(9)
C15 C16 H16 119.3(9)
C23 N3 C22 118.48(10)
C24 N4 C17 121.54(9)
C24 N4 C26 117.97(9)
C17 N4 C26 120.49(9)
N4 C17 C22 118.35(9)
N4 C17 C18 122.32(10)
C22 C17 C18 119.33(10)
C19 C18 C17 120.09(11)
C19 C18 H18 121.4(8)
C17 C18 H18 118.5(8)
C18 C19 C20 120.62(11)
C18 C19 H19 117.1(8)
C20 C19 H19 122.2(8)
C21 C20 C19 119.71(11)
C21 C20 H20 122.0(8)
C19 C20 H20 118.3(8)
C20 C21 C22 120.58(11)
C20 C21 H21 119.9(8)
C22 C21 H21 119.5(8)
N3 C22 C17 122.10(10)
N3 C22 C21 118.25(10)
C17 C22 C21 119.64(10)
N3 C23 C24 123.92(10)
N3 C23 C25 119.38(11)
C24 C23 C25 116.70(10)
O2 C24 N4 122.12(10)
O2 C24 C23 122.44(10)
N4 C24 C23 115.43(9)
C23 C25 H25A 111.4(9)
C23 C25 H25B 110.3(9)
H25A C25 H25B 103.6(12)
C23 C25 H25C 110.7(9)
H25A C25 H25C 106.7(13)
H25B C25 H25C 114.0(13)
N4 C26 C27 113.64(10)
N4 C26 H26A 106.3(8)
C27 C26 H26A 111.8(8)
N4 C26 H26B 108.7(7)
C27 C26 H26B 110.3(7)
H26A C26 H26B 105.7(11)
C28 C27 C32 119.23(11)
C28 C27 C26 121.85(10)
C32 C27 C26 118.89(11)
C27 C28 C29 120.10(12)
C27 C28 H28 119.8(8)
C29 C28 H28 120.1(8)
C30 C29 C28 120.69(13)
C30 C29 H29 121.5(8)
C28 C29 H29 117.8(8)
C29 C30 C31 119.45(11)
C29 C30 H30 120.6(8)
C31 C30 H30 119.9(8)
C30 C31 C32 120.36(13)
C30 C31 H31 118.9(10)
C32 C31 H31 120.8(10)
C27 C32 C31 120.15(13)
C27 C32 H32 119.6(9)
C31 C32 H32 120.2(9)
C39 N5 C38 118.69(9)
C40 N6 C33 121.90(9)
C40 N6 C42 117.19(9)
C33 N6 C42 120.90(10)
N6 C33 C38 117.91(10)
N6 C33 C34 122.53(10)
C38 C33 C34 119.56(10)
C35 C34 C33 119.27(11)
C35 C34 H34 120.3(8)
C33 C34 H34 120.4(8)
C34 C35 C36 121.73(11)
C34 C35 H35 119.9(8)
C36 C35 H35 118.4(8)
C37 C36 C35 119.15(11)
C37 C36 H36 121.2(8)
C35 C36 H36 119.7(8)
C36 C37 C38 120.58(11)
C36 C37 H37 122.6(8)
C38 C37 H37 116.8(8)
N5 C38 C37 118.16(10)
N5 C38 C33 122.14(10)
C37 C38 C33 119.70(10)
N5 C39 C40 123.91(10)
N5 C39 C41 119.75(10)
C40 C39 C41 116.33(10)
O3 C40 N6 122.49(10)
O3 C40 C39 122.08(11)
N6 C40 C39 115.43(9)
C39 C41 H41A 111.6(9)
C39 C41 H41B 110.4(9)
H41A C41 H41B 105.6(13)
C39 C41 H41C 110.2(9)
H41A C41 H41C 108.9(12)
H41B C41 H41C 110.0(13)
N6 C42 C43 113.72(9)
N6 C42 H42A 106.6(8)
C43 C42 H42A 110.5(8)
N6 C42 H42B 110.3(8)
C43 C42 H42B 109.3(8)
H42A C42 H42B 106.1(11)
C44 C43 C48 118.65(11)
C44 C43 C42 122.39(10)
C48 C43 C42 118.95(10)
C45 C44 C43 120.77(11)
C45 C44 H44 119.1(8)
C43 C44 H44 120.1(8)
C46 C45 C44 120.23(12)
C46 C45 H45 119.7(8)
C44 C45 H45 120.1(8)
C45 C46 C47 119.48(12)
C45 C46 H46 119.7(9)
C47 C46 H46 120.8(9)
C48 C47 C46 120.36(12)
C48 C47 H47 119.4(10)
C46 C47 H47 120.3(10)
C47 C48 C43 120.50(12)
C47 C48 H48 118.3(8)
C43 C48 H48 121.2(8)

loop_
_geom_bond_atom_site_label_1
_geom_bond_atom_site_label_2
_geom_bond_distance
O1 C8 1.2311(13)
N1 C7 1.2944(14)
N1 C6 1.3909(14)
N2 C8 1.3779(14)
N2 C1 1.4004(13)
N2 C10 1.4711(15)
C1 C2 1.3986(15)
C1 C6 1.4026(15)
C2 C3 1.3843(16)
C2 H2 0.976(14)
C3 C4 1.3908(18)
C3 H3 1.002(13)
C4 C5 1.3793(16)
C4 H4 0.961(13)
C5 C6 1.4011(15)
C5 H5 0.993(14)
C7 C8 1.4805(16)
C7 C9 1.4967(15)
C9 H9A 0.990(18)
C9 H9B 0.975(16)
C9 H9C 0.986(16)
C10 C11 1.5148(17)
C10 H10A 0.986(13)
C10 H10B 1.012(13)
C11 C16 1.3855(17)
C11 C12 1.3982(17)
C12 C13 1.3850(18)
C12 H12 0.999(15)
C13 C14 1.383(2)
C13 H13 0.961(16)
C14 C15 1.3821(19)
C14 H14 1.002(14)
C15 C16 1.3917(18)
C15 H15 1.007(16)
C16 H16 0.948(14)
O2 C24 1.2267(13)
N3 C23 1.2965(15)
N3 C22 1.3942(14)
N4 C24 1.3854(14)
N4 C17 1.3958(14)
N4 C26 1.4624(14)
C17 C22 1.4010(15)
C17 C18 1.4051(15)
C18 C19 1.3817(16)
C18 H18 0.986(14)
C19 C20 1.3949(17)
C19 H19 0.953(13)
C20 C21 1.3798(17)
C20 H20 0.962(14)
C21 C22 1.4018(15)
C21 H21 0.992(13)
C23 C24 1.4801(16)
C23 C25 1.4924(16)
C25 H25A 0.948(15)
C25 H25B 0.981(16)
C25 H25C 1.000(16)
C26 C27 1.5159(15)
C26 H26A 0.983(15)
C26 H26B 0.988(14)
C27 C28 1.3874(17)
C27 C32 1.3939(17)
C28 C29 1.3938(16)
C28 H28 0.990(13)
C29 C30 1.3810(19)
C29 H29 0.996(15)
C30 C31 1.383(2)
C30 H30 1.008(14)
C31 C32 1.3954(18)
C31 H31 0.970(16)
C32 H32 0.994(16)
O3 C40 1.2259(13)
N5 C39 1.2892(14)
N5 C38 1.3926(14)
N6 C40 1.3798(15)
N6 C33 1.3971(14)
N6 C42 1.4662(14)
C33 C38 1.4048(15)
C33 C34 1.4053(16)
C34 C35 1.3759(17)
C34 H34 0.976(14)
C35 C36 1.3977(18)
C35 H35 0.940(14)
C36 C37 1.3772(18)
C36 H36 0.971(14)
C37 C38 1.4012(15)
C37 H37 0.972(14)
C39 C40 1.4828(16)
C39 C41 1.4927(16)
C41 H41A 0.990(15)
C41 H41B 0.985(18)
C41 H41C 0.979(16)
C42 C43 1.5161(17)
C42 H42A 0.979(13)
C42 H42B 0.982(15)
C43 C44 1.3888(16)
C43 C48 1.3945(16)
C44 C45 1.3884(17)
C44 H44 0.988(13)
C45 C46 1.3825(18)
C45 H45 1.009(14)
C46 C47 1.387(2)
C46 H46 0.946(15)
C47 C48 1.3862(19)
C47 H47 0.954(16)
C48 H48 0.991(14)

loop_
_geom_hbond_atom_site_label_D
_geom_hbond_atom_site_label_H
_geom_hbond_atom_site_label_A
_geom_hbond_site_symmetry_A
_geom_hbond_distance_DH
_geom_hbond_distance_HA
_geom_hbond_distance_DA
_geom_hbond_angle_DHA
C3 H3 Cg7 2_655 1.002(13) 2.867(13) 3.6440(13) 134.8(11)
C9 H9C Cg2 2_556 0.986(16) 2.746(13) 3.4470(14) 128.4(13)
C12 H12 O3 . 0.999(15) 2.429(14) 3.2448(16) 138.5(10)
C13 H13 Cg11 . 0.961(16) 2.718(19) 3.5058(17) 139.8(13)
C16 H16 N1 2_556 0.948(14) 2.457(15) 3.3430(16) 155.5(11)
C19 H19 O1 1_554 0.953(13) 2.553(14) 3.5016(14) 174.1(11)
C25 H25C Cg6 2_765 1.000(16) 2.835(15) 3.4591(14) 121.3(12)
C28 H28 N3 2_765 0.990(13) 2.538(14) 3.4672(16) 156.3(10)
C30 H30 Cg3 2_655 1.008(14) 2.636(16) 3.5668(15) 153.9(12)
C34 H34 O2 . 0.976(14) 2.575(14) 3.4126(15) 144.0(11)
C44 H44 N5 2_666 0.988(13) 2.490(13) 3.3333(15) 143.1(10)

loop_
_geom_torsion_atom_site_label_1
_geom_torsion_atom_site_label_2
_geom_torsion_atom_site_label_3
_geom_torsion_atom_site_label_4
_geom_torsion
C8 N2 C1 C2 178.23(10)
C10 N2 C1 C2 -4.42(16)
C8 N2 C1 C6 -1.61(15)
C10 N2 C1 C6 175.74(10)
N2 C1 C2 C3 179.07(10)
C6 C1 C2 C3 -1.09(16)
C1 C2 C3 C4 -0.11(17)
C2 C3 C4 C5 1.10(17)
C3 C4 C5 C6 -0.87(17)
C7 N1 C6 C5 179.64(10)
C7 N1 C6 C1 1.57(15)
C4 C5 C6 N1 -178.44(10)
C4 C5 C6 C1 -0.32(16)
C2 C1 C6 N1 179.34(10)
N2 C1 C6 N1 -0.82(15)
C2 C1 C6 C5 1.31(16)
N2 C1 C6 C5 -178.85(9)
C6 N1 C7 C8 0.03(16)
C6 N1 C7 C9 -178.35(10)
C1 N2 C8 O1 -177.94(10)
C10 N2 C8 O1 4.66(16)
C1 N2 C8 C7 3.00(15)
C10 N2 C8 C7 -174.40(9)
N1 C7 C8 O1 178.65(10)
C9 C7 C8 O1 -2.92(16)
N1 C7 C8 N2 -2.28(16)
C9 C7 C8 N2 176.14(10)
C8 N2 C10 C11 -106.81(11)
C1 N2 C10 C11 75.76(13)
N2 C10 C11 C16 22.47(15)
N2 C10 C11 C12 -159.76(10)
C16 C11 C12 C13 -0.50(17)
C10 C11 C12 C13 -178.35(11)
C11 C12 C13 C14 -0.20(18)
C12 C13 C14 C15 0.80(18)
C13 C14 C15 C16 -0.69(18)
C12 C11 C16 C15 0.61(17)
C10 C11 C16 C15 178.37(11)
C14 C15 C16 C11 -0.01(18)
C24 N4 C17 C22 -3.62(15)
C26 N4 C17 C22 176.38(9)
C24 N4 C17 C18 176.43(9)
C26 N4 C17 C18 -3.57(15)
N4 C17 C18 C19 179.35(9)
C22 C17 C18 C19 -0.61(15)
C17 C18 C19 C20 -0.74(16)
C18 C19 C20 C21 1.39(16)
C19 C20 C21 C22 -0.67(16)
C23 N3 C22 C17 1.47(15)
C23 N3 C22 C21 -179.74(9)
N4 C17 C22 N3 0.13(15)
C18 C17 C22 N3 -179.91(9)
N4 C17 C22 C21 -178.65(9)
C18 C17 C22 C21 1.31(15)
C20 C21 C22 N3 -179.50(10)
C20 C21 C22 C17 -0.68(16)
C22 N3 C23 C24 0.29(15)
C22 N3 C23 C25 -179.15(10)
C17 N4 C24 O2 -175.69(9)
C26 N4 C24 O2 4.31(15)
C17 N4 C24 C23 5.08(14)
C26 N4 C24 C23 -174.92(9)
N3 C23 C24 O2 177.27(10)
C25 C23 C24 O2 -3.28(15)
N3 C23 C24 N4 -3.50(15)
C25 C23 C24 N4 175.95(9)
C24 N4 C26 C27 -103.32(11)
C17 N4 C26 C27 76.68(13)
N4 C26 C27 C28 17.37(15)
N4 C26 C27 C32 -164.53(11)
C32 C27 C28 C29 -0.57(17)
C26 C27 C28 C29 177.52(10)
C27 C28 C29 C30 -0.45(17)
C28 C29 C30 C31 0.80(19)
C29 C30 C31 C32 -0.1(2)
C28 C27 C32 C31 1.25(19)
C26 C27 C32 C31 -176.91(12)
C30 C31 C32 C27 -0.9(2)
C40 N6 C33 C38 1.53(16)
C42 N6 C33 C38 -178.70(10)
C40 N6 C33 C34 -178.52(10)
C42 N6 C33 C34 1.26(16)
N6 C33 C34 C35 -179.09(10)
C38 C33 C34 C35 0.86(17)
C33 C34 C35 C36 0.26(18)
C34 C35 C36 C37 -1.00(18)
C35 C36 C37 C38 0.59(18)
C39 N5 C38 C37 -179.68(10)
C39 N5 C38 C33 -0.12(16)
C36 C37 C38 N5 -179.91(10)
C36 C37 C38 C33 0.52(17)
N6 C33 C38 N5 -0.85(16)
C34 C33 C38 N5 179.20(10)
N6 C33 C38 C37 178.71(10)
C34 C33 C38 C37 -1.25(16)
C38 N5 C39 C40 0.46(16)
C38 N5 C39 C41 -179.43(10)
C33 N6 C40 O3 178.91(10)
C42 N6 C40 O3 -0.87(16)
C33 N6 C40 C39 -1.20(15)
C42 N6 C40 C39 179.02(10)
N5 C39 C40 O3 -179.93(11)
C41 C39 C40 O3 -0.04(16)
N5 C39 C40 N6 0.18(16)
C41 C39 C40 N6 -179.92(10)
C40 N6 C42 C43 97.49(12)
C33 N6 C42 C43 -82.29(13)
N6 C42 C43 C44 3.16(17)
N6 C42 C43 C48 -176.14(11)
C48 C43 C44 C45 -0.44(17)
C42 C43 C44 C45 -179.74(11)
C43 C44 C45 C46 1.09(18)
C44 C45 C46 C47 -0.87(18)
C45 C46 C47 C48 0.01(19)
C46 C47 C48 C43 0.64(19)
C44 C43 C48 C47 -0.42(18)
C42 C43 C48 C47 178.91(12)

_cod_database_fobs_code 1549037
